data_1553288
loop_
_publ_author_name
'Matsuo, Yukiko'
'Maeda, Saori'
'Ohba, Chika'
'Fukaya, Haruhiko'
'Mimaki, Yoshihiro'

_publ_section_title
;
 Vetiverianines A, B, and C: Sesquiterpenoids from Vetiveria zizanioides
 Roots.
;
_journal_issue 9
_journal_name_full 'Journal of natural products'
_journal_page_first 2175
_journal_page_last 2180
_journal_paper_doi 10.1021/acs.jnatprod.6b00140
_journal_volume 79
_journal_year 2016
_chemical_absolute_configuration unk
_chemical_formula_moiety 'C15 H22 O2'
_chemical_formula_sum 'C15 H22 O2'
_chemical_formula_weight 234.33
_space_group_IT_number 19
_space_group_name_Hall 'P 2ac 2ab'
_space_group_name_H-M_alt 'P 21 21 21'
_symmetry_cell_setting orthorhombic
_symmetry_space_group_name_Hall 'P 2ac 2ab'
_symmetry_space_group_name_H-M 'P 21 21 21'
_atom_sites_solution_hydrogens geom
_atom_sites_solution_primary direct
_atom_sites_solution_secondary difmap
_audit_creation_date 'June 21 2013'
_audit_creation_method SHELXL-97
_cell_angle_alpha 90.00
_cell_angle_beta 90.00
_cell_angle_gamma 90.00
_cell_formula_units_Z 4
_cell_length_a 5.8324(7)
_cell_length_b 12.9306(14)
_cell_length_c 17.550(2)
_cell_measurement_reflns_used 3235
_cell_measurement_temperature 90
_cell_measurement_theta_max 27.53
_cell_measurement_theta_min 2.32
_cell_volume 1323.6(3)
_computing_cell_refinement 'APEX2 (Bruker AXS, 2006)'
_computing_data_collection 'APEX2 (Bruker AXS, 2006)'
_computing_data_reduction 'SAINT (Bruker AXS, 2004)'
_computing_molecular_graphics 'XSHEL (Bruker AXS,2002)'
_computing_publication_material 'XCIF (Bruker AXS, 2001)'
_computing_structure_refinement 'SHELXL-97 (Sheldrick, 1997)'
_computing_structure_solution 'SHELXS-97 (Sheldrick, 1997)'
_diffrn_ambient_temperature 90
_diffrn_detector_area_resol_mean 8.333
_diffrn_measured_fraction_theta_full 0.998
_diffrn_measured_fraction_theta_max 0.998
_diffrn_measurement_device_type 'Bruker APEXII CCD area detector'
_diffrn_measurement_method 'phi and omega scans'
_diffrn_radiation_monochromator 'Bruker Helios multilayer confocal mirror'
_diffrn_radiation_source 'Bruker TXS fine-focus rotating anode'
_diffrn_radiation_type MoK\a
_diffrn_radiation_wavelength 0.71073
_diffrn_reflns_av_R_equivalents 0.0225
_diffrn_reflns_av_sigmaI/netI 0.0251
_diffrn_reflns_limit_h_max 6
_diffrn_reflns_limit_h_min -6
_diffrn_reflns_limit_k_max 15
_diffrn_reflns_limit_k_min -10
_diffrn_reflns_limit_l_max 20
_diffrn_reflns_limit_l_min -18
_diffrn_reflns_number 6432
_diffrn_reflns_theta_full 25.03
_diffrn_reflns_theta_max 25.03
_diffrn_reflns_theta_min 2.32
_exptl_absorpt_coefficient_mu 0.076
_exptl_absorpt_correction_T_max 0.9894
_exptl_absorpt_correction_T_min 0.9813
_exptl_absorpt_correction_type analytical
_exptl_absorpt_process_details
;
Crystal Faces plugin in Bruker APEX2 software
;
_exptl_crystal_colour colorless
_exptl_crystal_density_diffrn 1.176
_exptl_crystal_density_method 'not measured'
_exptl_crystal_description block
_exptl_crystal_F_000 512
_exptl_crystal_size_max 0.25
_exptl_crystal_size_mid 0.14
_exptl_crystal_size_min 0.14
_refine_diff_density_max 0.156
_refine_diff_density_min -0.138
_refine_diff_density_rms 0.031
_refine_ls_abs_structure_details 'Flack H D (1983), Acta Cryst. A39, 876-881'
_refine_ls_abs_structure_Flack -0.3(11)
_refine_ls_extinction_method none
_refine_ls_goodness_of_fit_ref 1.040
_refine_ls_hydrogen_treatment constr
_refine_ls_matrix_type full
_refine_ls_number_parameters 158
_refine_ls_number_reflns 2325
_refine_ls_number_restraints 52
_refine_ls_restrained_S_all 1.028
_refine_ls_R_factor_all 0.0325
_refine_ls_R_factor_gt 0.0304
_refine_ls_shift/su_max 0.000
_refine_ls_shift/su_mean 0.000
_refine_ls_structure_factor_coef Fsqd
_refine_ls_weighting_details 'calc w=1/[\s^2^(Fo^2^)+(0.0433P)^2^+0.2079P] where P=(Fo^2^+2Fc^2^)/3'
_refine_ls_weighting_scheme calc
_refine_ls_wR_factor_gt 0.0763
_refine_ls_wR_factor_ref 0.0775
_reflns_number_gt 2200
_reflns_number_total 2325
_reflns_threshold_expression >2sigma(I)
_cod_data_source_file np6b00140_si_002.cif
_cod_data_source_block p212121_a_VZ-3CF4aa
_cod_original_sg_symbol_Hall 'P 2ac 2ab '
_cod_original_sg_symbol_H-M 'P 21 21 21    '
_cod_database_code 1553288

loop_
_symmetry_equiv_pos_as_xyz
'x, y, z'
'-x+1/2, -y, z+1/2'
'-x, y+1/2, -z+1/2'
'x+1/2, -y+1/2, -z'

loop_
_atom_site_label
_atom_site_type_symbol
_atom_site_fract_x
_atom_site_fract_y
_atom_site_fract_z
_atom_site_U_iso_or_equiv
_atom_site_adp_type
_atom_site_occupancy
_atom_site_symmetry_multiplicity
_atom_site_calc_flag
_atom_site_refinement_flags
C1 C 0.4228(2) 0.22180(11) 0.37591(8) 0.0171(3) Uani 1 1 d U
C2 C 0.2671(3) 0.30776(11) 0.40100(7) 0.0187(3) Uani 1 1 d U
H2A H 0.3573 0.3724 0.4049 0.022 Uiso 1 1 calc R
H2B H 0.2070 0.2915 0.4524 0.022 Uiso 1 1 calc R
C3 C 0.0651(2) 0.32548(10) 0.34681(7) 0.0157(3) Uani 1 1 d U
H3 H -0.0303 0.2612 0.3482 0.019 Uiso 1 1 calc R
C4 C 0.1451(2) 0.33980(10) 0.26293(7) 0.0140(3) Uani 1 1 d U
C5 C -0.0684(2) 0.33807(11) 0.21011(7) 0.0161(3) Uani 1 1 d U
H5A H -0.1700 0.2806 0.2260 0.019 Uiso 1 1 calc R
H5B H -0.1545 0.4034 0.2169 0.019 Uiso 1 1 calc R
C6 C -0.0111(2) 0.32518(10) 0.12645(8) 0.0156(3) Uani 1 1 d U
C7 C 0.1181(3) 0.22573(11) 0.11317(8) 0.0195(3) Uani 1 1 d U
H7A H 0.1514 0.2175 0.0582 0.023 Uiso 1 1 calc R
H7B H 0.0241 0.1662 0.1299 0.023 Uiso 1 1 calc R
C8 C 0.3419(3) 0.22897(11) 0.15829(7) 0.0190(3) Uani 1 1 d U
H8A H 0.4211 0.1617 0.1528 0.023 Uiso 1 1 calc R
H8B H 0.4427 0.2829 0.1363 0.023 Uiso 1 1 calc R
C9 C 0.3070(2) 0.25122(10) 0.24190(7) 0.0145(3) Uani 1 1 d U
C10 C 0.4242(2) 0.19738(11) 0.29424(8) 0.0173(3) Uani 1 1 d U
H10 H 0.5132 0.1402 0.2775 0.021 Uiso 1 1 calc R
C11 C 0.0011(2) 0.41325(11) 0.07203(8) 0.0172(3) Uani 1 1 d U
C12 C -0.0488(3) 0.52305(11) 0.09517(8) 0.0228(3) Uani 1 1 d U
H12A H -0.1351 0.5576 0.0546 0.034 Uiso 1 1 calc R
H12B H 0.0958 0.5598 0.1038 0.034 Uiso 1 1 calc R
H12C H -0.1396 0.5232 0.1422 0.034 Uiso 1 1 calc R
C13 C 0.1466(3) 0.40602(12) 0.00110(8) 0.0229(3) Uani 1 1 d U
H13A H 0.1584 0.3336 -0.0148 0.034 Uiso 1 1 calc R
H13B H 0.3001 0.4332 0.0118 0.034 Uiso 1 1 calc R
H13C H 0.0758 0.4466 -0.0398 0.034 Uiso 1 1 calc R
C14 C -0.0852(3) 0.41330(12) 0.37745(8) 0.0230(3) Uani 1 1 d U
H14A H -0.1404 0.3953 0.4285 0.035 Uiso 1 1 calc R
H14B H -0.2163 0.4236 0.3434 0.035 Uiso 1 1 calc R
H14C H 0.0051 0.4771 0.3801 0.035 Uiso 1 1 calc R
C15 C 0.2761(2) 0.44266(10) 0.25134(7) 0.0173(3) Uani 1 1 d U
H15A H 0.4029 0.4468 0.2879 0.026 Uiso 1 1 calc R
H15B H 0.1713 0.5009 0.2595 0.026 Uiso 1 1 calc R
H15C H 0.3370 0.4455 0.1993 0.026 Uiso 1 1 calc R
O1 O 0.54865(18) 0.17565(8) 0.42040(6) 0.0266(3) Uani 1 1 d U
O2 O -0.19924(17) 0.34520(8) 0.07383(5) 0.0200(2) Uani 1 1 d U

loop_
_atom_site_aniso_label
_atom_site_aniso_U_11
_atom_site_aniso_U_22
_atom_site_aniso_U_33
_atom_site_aniso_U_23
_atom_site_aniso_U_13
_atom_site_aniso_U_12
C1 0.0145(7) 0.0193(7) 0.0174(7) 0.0034(6) -0.0009(6) -0.0032(6)
C2 0.0216(8) 0.0214(7) 0.0131(6) -0.0011(5) 0.0012(6) -0.0015(6)
C3 0.0157(7) 0.0179(7) 0.0137(6) -0.0008(5) 0.0013(6) -0.0007(6)
C4 0.0139(7) 0.0148(7) 0.0132(6) -0.0007(5) 0.0015(5) -0.0014(6)
C5 0.0127(7) 0.0189(7) 0.0167(7) 0.0004(5) 0.0014(6) -0.0014(6)
C6 0.0133(7) 0.0188(7) 0.0148(7) -0.0013(5) -0.0017(6) -0.0030(6)
C7 0.0275(8) 0.0159(7) 0.0149(7) -0.0023(5) 0.0004(6) -0.0025(6)
C8 0.0222(8) 0.0177(7) 0.0171(7) -0.0007(6) 0.0034(6) 0.0051(6)
C9 0.0132(7) 0.0140(7) 0.0163(7) 0.0001(5) 0.0025(6) -0.0027(6)
C10 0.0165(7) 0.0158(7) 0.0195(7) 0.0002(5) 0.0027(6) -0.0005(6)
C11 0.0172(7) 0.0195(7) 0.0150(7) -0.0013(5) -0.0034(6) -0.0019(6)
C12 0.0285(9) 0.0189(8) 0.0212(7) 0.0012(6) -0.0027(7) 0.0035(7)
C13 0.0277(8) 0.0242(8) 0.0167(7) 0.0021(6) 0.0012(6) -0.0024(7)
C14 0.0224(8) 0.0301(8) 0.0166(7) -0.0041(6) 0.0017(7) 0.0054(7)
C15 0.0178(7) 0.0171(7) 0.0170(7) -0.0001(5) -0.0014(6) -0.0026(6)
O1 0.0270(6) 0.0321(6) 0.0209(5) 0.0034(4) -0.0073(5) 0.0039(5)
O2 0.0179(5) 0.0249(5) 0.0172(5) 0.0013(4) -0.0049(4) -0.0046(5)

loop_
_atom_type_symbol
_atom_type_description
_atom_type_scat_dispersion_real
_atom_type_scat_dispersion_imag
_atom_type_scat_source
C C 0.0033 0.0016 'International Tables Vol C Tables 4.2.6.8 and 6.1.1.4'
H H 0.0000 0.0000 'International Tables Vol C Tables 4.2.6.8 and 6.1.1.4'
O O 0.0106 0.0060 'International Tables Vol C Tables 4.2.6.8 and 6.1.1.4'

loop_
_geom_angle_atom_site_label_1
_geom_angle_atom_site_label_2
_geom_angle_atom_site_label_3
_geom_angle
O1 C1 C10 120.90(13)
O1 C1 C2 122.37(12)
C10 C1 C2 116.69(11)
C1 C2 C3 113.19(11)
C1 C2 H2A 108.9
C3 C2 H2A 108.9
C1 C2 H2B 108.9
C3 C2 H2B 108.9
H2A C2 H2B 107.8
C2 C3 C14 109.46(11)
C2 C3 C4 112.01(11)
C14 C3 C4 114.55(11)
C2 C3 H3 106.8
C14 C3 H3 106.8
C4 C3 H3 106.8
C9 C4 C15 107.90(11)
C9 C4 C5 109.89(11)
C15 C4 C5 109.26(11)
C9 C4 C3 108.93(11)
C15 C4 C3 112.02(10)
C5 C4 C3 108.83(11)
C6 C5 C4 113.76(11)
C6 C5 H5A 108.8
C4 C5 H5A 108.8
C6 C5 H5B 108.8
C4 C5 H5B 108.8
H5A C5 H5B 107.7
O2 C6 C11 59.55(8)
O2 C6 C7 115.44(11)
C11 C6 C7 121.97(11)
O2 C6 C5 115.35(11)
C11 C6 C5 123.25(12)
C7 C6 C5 110.73(11)
C6 C7 C8 108.86(11)
C6 C7 H7A 109.9
C8 C7 H7A 109.9
C6 C7 H7B 109.9
C8 C7 H7B 109.9
H7A C7 H7B 108.3
C9 C8 C7 113.19(12)
C9 C8 H8A 108.9
C7 C8 H8A 108.9
C9 C8 H8B 108.9
C7 C8 H8B 108.9
H8A C8 H8B 107.8
C10 C9 C8 119.90(13)
C10 C9 C4 122.58(12)
C8 C9 C4 117.44(11)
C9 C10 C1 123.69(13)
C9 C10 H10 118.2
C1 C10 H10 118.2
O2 C11 C6 59.19(8)
O2 C11 C12 114.03(12)
C6 C11 C12 122.66(12)
O2 C11 C13 115.44(11)
C6 C11 C13 120.58(12)
C12 C11 C13 112.93(12)
C11 C12 H12A 109.5
C11 C12 H12B 109.5
H12A C12 H12B 109.5
C11 C12 H12C 109.5
H12A C12 H12C 109.5
H12B C12 H12C 109.5
C11 C13 H13A 109.5
C11 C13 H13B 109.5
H13A C13 H13B 109.5
C11 C13 H13C 109.5
H13A C13 H13C 109.5
H13B C13 H13C 109.5
C3 C14 H14A 109.5
C3 C14 H14B 109.5
H14A C14 H14B 109.5
C3 C14 H14C 109.5
H14A C14 H14C 109.5
H14B C14 H14C 109.5
C4 C15 H15A 109.5
C4 C15 H15B 109.5
H15A C15 H15B 109.5
C4 C15 H15C 109.5
H15A C15 H15C 109.5
H15B C15 H15C 109.5
C6 O2 C11 61.26(8)

loop_
_geom_bond_atom_site_label_1
_geom_bond_atom_site_label_2
_geom_bond_distance
C1 O1 1.2267(16)
C1 C10 1.4678(19)
C1 C2 1.5010(19)
C2 C3 1.5314(19)
C2 H2A 0.9900
C2 H2B 0.9900
C3 C14 1.5320(19)
C3 C4 1.5554(17)
C3 H3 1.0000
C4 C9 1.5295(19)
C4 C15 1.5472(18)
C4 C5 1.5528(18)
C5 C6 1.5150(18)
C5 H5A 0.9900
C5 H5B 0.9900
C6 O2 1.4575(16)
C6 C11 1.4880(19)
C6 C7 1.5085(19)
C7 C8 1.528(2)
C7 H7A 0.9900
C7 H7B 0.9900
C8 C9 1.5090(18)
C8 H8A 0.9900
C8 H8B 0.9900
C9 C10 1.3402(19)
C10 H10 0.9500
C11 O2 1.4628(17)
C11 C12 1.5051(19)
C11 C13 1.5096(19)
C12 H12A 0.9800
C12 H12B 0.9800
C12 H12C 0.9800
C13 H13A 0.9800
C13 H13B 0.9800
C13 H13C 0.9800
C14 H14A 0.9800
C14 H14B 0.9800
C14 H14C 0.9800
C15 H15A 0.9800
C15 H15B 0.9800
C15 H15C 0.9800

loop_
_geom_torsion_atom_site_label_1
_geom_torsion_atom_site_label_2
_geom_torsion_atom_site_label_3
_geom_torsion_atom_site_label_4
_geom_torsion
O1 C1 C2 C3 -157.59(13)
C10 C1 C2 C3 24.58(17)
C1 C2 C3 C14 179.29(11)
C1 C2 C3 C4 -52.53(15)
C2 C3 C4 C9 50.43(14)
C14 C3 C4 C9 175.86(11)
C2 C3 C4 C15 -68.85(14)
C14 C3 C4 C15 56.58(16)
C2 C3 C4 C5 170.23(11)
C14 C3 C4 C5 -64.34(15)
C9 C4 C5 C6 -46.75(15)
C15 C4 C5 C6 71.46(14)
C3 C4 C5 C6 -165.94(11)
C4 C5 C6 O2 -167.39(10)
C4 C5 C6 C11 -98.49(15)
C4 C5 C6 C7 59.17(15)
O2 C6 C7 C8 165.76(11)
C11 C6 C7 C8 97.15(14)
C5 C6 C7 C8 -60.85(14)
C6 C7 C8 C9 54.30(15)
C7 C8 C9 C10 136.79(14)
C7 C8 C9 C4 -46.33(16)
C15 C4 C9 C10 98.56(15)
C5 C4 C9 C10 -142.39(13)
C3 C4 C9 C10 -23.25(18)
C15 C4 C9 C8 -78.23(14)
C5 C4 C9 C8 40.82(16)
C3 C4 C9 C8 159.95(12)
C8 C9 C10 C1 172.30(13)
C4 C9 C10 C1 -4.4(2)
O1 C1 C10 C9 -173.59(14)
C2 C1 C10 C9 4.3(2)
C7 C6 C11 O2 102.73(14)
C5 C6 C11 O2 -102.03(14)
O2 C6 C11 C12 100.42(15)
C7 C6 C11 C12 -156.85(14)
C5 C6 C11 C12 -1.6(2)
O2 C6 C11 C13 -103.21(13)
C7 C6 C11 C13 -0.5(2)
C5 C6 C11 C13 154.76(13)
C7 C6 O2 C11 -113.61(13)
C5 C6 O2 C11 115.16(13)
C12 C11 O2 C6 -114.96(13)
C13 C11 O2 C6 111.85(13)
